data_2200100
loop_
_publ_author_name
'Mahmoudkhani, Amir H.'
'Langer, Vratislav'

_publ_section_title
;
 On the reaction of nickel(II) ions with thiolacetic acid
;
_journal_issue 3
_journal_name_full 'Acta Crystallographica Section E'
_journal_page_first m92
_journal_page_last m94
_journal_paper_doi 10.1107/S1600536801001994
_journal_volume 57
_journal_year 2001
_chemical_formula_iupac '[Ni (C2 H3 S3)2]'
_chemical_formula_sum 'C4 H6 Ni S6'
_chemical_formula_weight 305.16
_chemical_name_common Bis(methylperthiocarboxylato)nickel(II)
_chemical_name_systematic
;
 ?
;
_space_group_IT_number 14
_symmetry_cell_setting monoclinic
_symmetry_space_group_name_Hall '-P 2yn'
_symmetry_space_group_name_H-M 'P 1 21/n 1'
_audit_creation_method SHELXTL
_cell_angle_alpha 90.00
_cell_angle_beta 92.500(10)
_cell_angle_gamma 90.00
_cell_formula_units_Z 2
_cell_length_a 5.3169(3)
_cell_length_b 6.1524(3)
_cell_length_c 15.9722(8)
_cell_measurement_reflns_used 3360
_cell_measurement_temperature 297(2)
_cell_measurement_theta_max 25
_cell_measurement_theta_min 1
_cell_volume 521.98(5)
_computing_cell_refinement 'SAINT (Siemens, 1995)'
_computing_data_collection 'SMART (Siemens, 1995)'
_computing_data_reduction 'SAINT and SADABS (Sheldrick, 2001)'
_computing_molecular_graphics SHELXTL
_computing_publication_material SHELXTL
_computing_structure_refinement SHELXTL
_computing_structure_solution 'SHELXTL (Bruker, 1997)'
_diffrn_ambient_temperature 297(2)
_diffrn_detector_area_resol_mean no
_diffrn_measured_fraction_theta_full .998
_diffrn_measured_fraction_theta_max .998
_diffrn_measurement_device_type 'Siemens SMART CCD'
_diffrn_measurement_method \w
_diffrn_radiation_monochromator graphite
_diffrn_radiation_source 'fine-focus sealed tube'
_diffrn_radiation_type MoK\a
_diffrn_radiation_wavelength .71073
_diffrn_reflns_av_R_equivalents .0473
_diffrn_reflns_av_sigmaI/netI .0315
_diffrn_reflns_limit_h_max 6
_diffrn_reflns_limit_h_min -6
_diffrn_reflns_limit_k_max 7
_diffrn_reflns_limit_k_min -7
_diffrn_reflns_limit_l_max 19
_diffrn_reflns_limit_l_min -19
_diffrn_reflns_number 4984
_diffrn_reflns_theta_full 25.68
_diffrn_reflns_theta_max 25.68
_diffrn_reflns_theta_min 2.55
_diffrn_standards_decay_% none
_diffrn_standards_interval_count no
_diffrn_standards_interval_time no
_diffrn_standards_number no
_exptl_absorpt_coefficient_mu 2.99
_exptl_absorpt_correction_T_max .890
_exptl_absorpt_correction_T_min .467
_exptl_absorpt_correction_type multi-scan
_exptl_absorpt_process_details 'Blessing (1995)'
_exptl_crystal_colour 'dark red'
_exptl_crystal_density_diffrn 1.942
_exptl_crystal_density_method 'not measured'
_exptl_crystal_description parallepide
_exptl_crystal_F_000 308
_exptl_crystal_size_max .30
_exptl_crystal_size_mid .25
_exptl_crystal_size_min .04
_refine_diff_density_max .561
_refine_diff_density_min -.458
_refine_ls_extinction_method none
_refine_ls_goodness_of_fit_ref 1.023
_refine_ls_hydrogen_treatment mixed
_refine_ls_matrix_type full
_refine_ls_number_parameters 53
_refine_ls_number_reflns 992
_refine_ls_number_restraints 0
_refine_ls_restrained_S_all 1.023
_refine_ls_R_factor_all .0394
_refine_ls_R_factor_gt .0339
_refine_ls_shift/su_max .001
_refine_ls_shift/su_mean .000
_refine_ls_structure_factor_coef Fsqd
_refine_ls_weighting_details 'calc w = 1/[\s^2^(Fo^2^)+(0.0565P)^2^] where P = (Fo^2^+2Fc^2^)/3'
_refine_ls_weighting_scheme calc
_refine_ls_wR_factor_ref .0872
_reflns_number_gt 848
_reflns_number_total 992
_reflns_threshold_expression I>2\s(I)
_cod_data_source_file bt6010.cif
_cod_data_source_block BMN
_cod_original_sg_symbol_H-M 'P 21/n'
_cod_database_code 2200100
_cod_database_fobs_code 2200100

loop_
_symmetry_equiv_pos_as_xyz
'x, y, z'
'-x+1/2, y+1/2, -z+1/2'
'-x, -y, -z'
'x-1/2, -y-1/2, z-1/2'

loop_
_atom_site_label
_atom_site_fract_x
_atom_site_fract_y
_atom_site_fract_z
_atom_site_U_iso_or_equiv
_atom_site_adp_type
_atom_site_calc_flag
_atom_site_refinement_flags
_atom_site_occupancy
_atom_site_disorder_assembly
_atom_site_disorder_group
_atom_site_type_symbol
Ni1 .0000 .0000 .0000 .0387(2) Uani d S 1 . . Ni
S3 .07836(17) -.17320(15) .11602(5) .0607(3) Uani d . 1 . . S
S2 .35389(19) -.00717(14) .18086(6) .0579(3) Uani d . 1 . . S
S1 .27462(17) .25107(13) .02763(5) .0542(3) Uani d . 1 . . S
C2 .6249(6) .3537(6) .1523(2) .0622(9) Uani d . 1 . . C
H2A .6870 .3053 .2065 .093 Uiso calc R 1 . . H
H2B .5583 .4981 .1568 .093 Uiso calc R 1 . . H
H2C .7600 .3541 .1143 .093 Uiso calc R 1 . . H
C1 .4217(6) .2036(5) .12013(18) .0464(7) Uani d . 1 . . C

loop_
_atom_site_aniso_label
_atom_site_aniso_U_11
_atom_site_aniso_U_22
_atom_site_aniso_U_33
_atom_site_aniso_U_12
_atom_site_aniso_U_13
_atom_site_aniso_U_23
Ni1 .0409(3) .0398(3) .0349(3) -.0043(2) -.0047(2) -.00078(19)
S3 .0718(6) .0588(5) .0495(5) -.0227(4) -.0204(4) .0135(4)
S2 .0594(6) .0647(6) .0477(5) -.0121(4) -.0191(4) .0079(3)
S1 .0613(5) .0536(5) .0466(5) -.0189(4) -.0124(4) .0057(3)
C2 .0541(19) .074(2) .057(2) -.0187(17) -.0132(16) -.0069(17)
C1 .0419(15) .0531(18) .0436(16) -.0037(13) -.0034(12) -.0053(13)

loop_
_atom_type_symbol
_atom_type_description
_atom_type_scat_dispersion_real
_atom_type_scat_dispersion_imag
_atom_type_scat_source
C C .0033 .0016 'International Tables Vol C Tables 4.2.6.8 and 6.1.1.4'
H H .0000 .0000 'International Tables Vol C Tables 4.2.6.8 and 6.1.1.4'
S S .1246 .1234 'International Tables Vol C Tables 4.2.6.8 and 6.1.1.4'
Ni Ni .3393 1.1124 'International Tables Vol C Tables 4.2.6.8 and 6.1.1.4'

loop_
_geom_angle_atom_site_label_1
_geom_angle_atom_site_label_2
_geom_angle_atom_site_label_3
_geom_angle_site_symmetry_1
_geom_angle_site_symmetry_3
_geom_angle
_geom_angle_publ_flag
S1 Ni1 S1 . 3 180.00(5) yes
S1 Ni1 S3 . 3 85.75(3) yes
S1 Ni1 S3 3 3 94.25(3) ?
S1 Ni1 S3 . . 94.25(3) yes
S1 Ni1 S3 3 . 85.75(3) ?
S3 Ni1 S3 3 . 180.00(5) yes
S2 S3 Ni1 . . 107.26(4) yes
C1 S2 S3 . . 105.29(11) yes
C1 S1 Ni1 . . 110.05(11) yes
C1 C2 H2A . . 109.5 ?
C1 C2 H2B . . 109.5 ?
H2A C2 H2B . . 109.5 ?
C1 C2 H2C . . 109.5 ?
H2A C2 H2C . . 109.5 ?
H2B C2 H2C . . 109.5 ?
C2 C1 S1 . . 120.0(2) yes
C2 C1 S2 . . 116.8(2) yes
S1 C1 S2 . . 123.14(18) yes

loop_
_geom_bond_atom_site_label_1
_geom_bond_atom_site_label_2
_geom_bond_site_symmetry_2
_geom_bond_distance
_geom_bond_publ_flag
Ni1 S1 . 2.1579(8) yes
Ni1 S1 3 2.1579(8) ?
Ni1 S3 3 2.1623(8) ?
Ni1 S3 . 2.1623(8) yes
S3 S2 . 2.0322(12) yes
S2 C1 . 1.668(3) yes
S1 C1 . 1.667(3) yes
C2 C1 . 1.496(4) yes
C2 H2A . .96 ?
C2 H2B . .96 ?
C2 H2C . .96 ?

loop_
_geom_hbond_atom_site_label_D
_geom_hbond_atom_site_label_H
_geom_hbond_atom_site_label_A
_geom_hbond_site_symmetry_A
_geom_hbond_distance_DH
_geom_hbond_distance_HA
_geom_hbond_distance_DA
_geom_hbond_angle_DHA
C2 H2C Ni1 1_655 .96 3.15 3.880(4) 134.3
